data_1505459
loop_
_publ_author_name
'Sivappa, Rasapalli'
'Hernandez, Nora M.'
'He, Yong'
'Lovely, Carl J.'

_publ_section_title
;
 Studies toward the total synthesis of axinellamine and massadine.
;
_journal_issue 20
_journal_name_full 'Organic letters'
_journal_page_first 3861
_journal_page_last 3864
_journal_paper_doi 10.1021/ol0711568
_journal_volume 9
_journal_year 2007
_chemical_formula_sum 'C41 H39 N7 O8 S'
_chemical_formula_weight 789.85
_chemical_name_systematic
; 
? 
;
_space_group_IT_number 2
_symmetry_cell_setting triclinic
_symmetry_space_group_name_Hall '-P 1'
_symmetry_space_group_name_H-M 'P -1'
_atom_sites_solution_hydrogens geom
_atom_sites_solution_primary direct
_atom_sites_solution_secondary difmap
_audit_creation_method SHELXL-97
_cell_angle_alpha 79.193(1)
_cell_angle_beta 89.668(1)
_cell_angle_gamma 85.256(1)
_cell_formula_units_Z 4
_cell_length_a 5.8833(3)
_cell_length_b 21.1342(10)
_cell_length_c 30.2541(14)
_cell_measurement_reflns_used 2
_cell_measurement_temperature 100(2)
_cell_volume 3682.2(3)
_computing_cell_refinement 'Bruker SMART'
_computing_data_collection 'Bruker SMART'
_computing_data_reduction 'Bruker SAINT'
_computing_molecular_graphics 'Bruker SHELXTL'
_computing_publication_material 'Bruker SHELXTL'
_computing_structure_refinement 'SHELXL-97 (Sheldrick, 1997)'
_computing_structure_solution 'SHELXS-97 (Sheldrick, 1990)'
_diffrn_ambient_temperature 100(2)
_diffrn_measured_fraction_theta_full 0.962
_diffrn_measured_fraction_theta_max 0.962
_diffrn_measurement_device_type 'CCD area detector'
_diffrn_measurement_method 'phi and omega scans'
_diffrn_radiation_monochromator graphite
_diffrn_radiation_source 'fine-focus sealed tube'
_diffrn_radiation_type MoK\a
_diffrn_radiation_wavelength 0.71073
_diffrn_reflns_av_R_equivalents 0.0000
_diffrn_reflns_av_sigmaI/netI 0.0616
_diffrn_reflns_limit_h_max 7
_diffrn_reflns_limit_h_min -7
_diffrn_reflns_limit_k_max 26
_diffrn_reflns_limit_k_min -26
_diffrn_reflns_limit_l_max 37
_diffrn_reflns_limit_l_min -37
_diffrn_reflns_number 36764
_diffrn_reflns_theta_full 26.00
_diffrn_reflns_theta_max 26.00
_diffrn_reflns_theta_min 1.96
_exptl_absorpt_coefficient_mu 0.155
_exptl_absorpt_correction_T_max 0.9908
_exptl_absorpt_correction_T_min 0.9623
_exptl_absorpt_correction_type multi-scan
_exptl_absorpt_process_details SADABS
_exptl_crystal_colour colorless
_exptl_crystal_density_diffrn 1.425
_exptl_crystal_density_meas 0
_exptl_crystal_density_method 'not measured'
_exptl_crystal_description rods
_exptl_crystal_F_000 1656
_exptl_crystal_size_max 0.25
_exptl_crystal_size_mid 0.12
_exptl_crystal_size_min 0.06
_refine_diff_density_max 0.649
_refine_diff_density_min -0.503
_refine_diff_density_rms 0.057
_refine_ls_extinction_method none
_refine_ls_goodness_of_fit_ref 0.990
_refine_ls_hydrogen_treatment mixed
_refine_ls_matrix_type full
_refine_ls_number_parameters 1040
_refine_ls_number_reflns 36766
_refine_ls_number_restraints 0
_refine_ls_restrained_S_all 0.990
_refine_ls_R_factor_all 0.0725
_refine_ls_R_factor_gt 0.0471
_refine_ls_shift/su_max 0.002
_refine_ls_shift/su_mean 0.000
_refine_ls_structure_factor_coef Fsqd
_refine_ls_weighting_details 'calc w=1/[\s^2^(Fo^2^)+(0.0350P)^2^+0.0000P] where P=(Fo^2^+2Fc^2^)/3'
_refine_ls_weighting_scheme calc
_refine_ls_wR_factor_gt 0.0957
_refine_ls_wR_factor_ref 0.1037
_reflns_number_gt 25294
_reflns_number_total 36766
_reflns_threshold_expression >2sigma(I)
_cod_data_source_file ol0711568-file001.cif
_cod_data_source_block dias402t
_cod_depositor_comments
;
The following automatic conversions were performed:

'_symmetry_cell_setting' value 'Triclinic' changed to 'triclinic'
according to /home/saulius/struct/CIF-dictionaries/cif_core.dic
dictionary named 'cif_core.dic' version 2.4.1 from 2010-06-29.

Automatic conversion script
Id: cif_fix_values 1715 2011-07-08 13:25:40Z adriana 
;
_cod_original_sg_symbol_H-M P-1
_cod_database_code 1505459

loop_
_symmetry_equiv_pos_as_xyz
'x, y, z'
'-x, -y, -z'

loop_
_atom_site_label
_atom_site_type_symbol
_atom_site_fract_x
_atom_site_fract_y
_atom_site_fract_z
_atom_site_U_iso_or_equiv
_atom_site_adp_type
_atom_site_occupancy
_atom_site_symmetry_multiplicity
_atom_site_calc_flag
_atom_site_refinement_flags
S1 S -0.01461(8) 1.05054(2) 0.404270(15) 0.02259(12) Uani 1 1 d .
S2 S 1.08925(9) 0.44930(2) 0.087446(16) 0.02644(13) Uani 1 1 d .
N1 N -0.0696(2) 0.77266(7) 0.38337(5) 0.0222(4) Uani 1 1 d .
N2 N -0.2159(2) 0.79245(7) 0.31240(5) 0.0209(4) Uani 1 1 d .
N3 N -0.0918(2) 1.01566(7) 0.36179(5) 0.0192(4) Uani 1 1 d .
N4 N -0.3197(2) 0.97406(7) 0.31883(5) 0.0230(4) Uani 1 1 d .
N5 N -0.0576(2) 0.99931(7) 0.44953(5) 0.0221(4) Uani 1 1 d .
N6 N 0.5504(3) 1.09996(8) 0.00159(5) 0.0339(4) Uani 1 1 d .
N7 N 0.2626(3) 1.02054(8) 0.23805(5) 0.0210(4) Uani 1 1 d .
N8 N 1.0779(2) 0.72109(7) 0.11482(5) 0.0211(4) Uani 1 1 d .
N9 N 1.2270(2) 0.69815(7) 0.18547(5) 0.0215(4) Uani 1 1 d .
N10 N 1.1307(2) 0.47627(7) 0.13530(5) 0.0212(4) Uani 1 1 d .
N11 N 1.3290(2) 0.51080(7) 0.18726(5) 0.0228(4) Uani 1 1 d .
N12 N 1.1528(3) 0.50718(7) 0.04738(5) 0.0282(4) Uani 1 1 d .
N13 N 0.4460(3) 0.40099(8) 0.49902(5) 0.0359(5) Uani 1 1 d .
N14 N 0.7189(3) 0.47360(8) 0.26098(5) 0.0199(4) Uani 1 1 d .
O1 O 0.2589(2) 0.82589(6) 0.37480(4) 0.0249(3) Uani 1 1 d .
O2 O 0.22567(19) 1.05533(6) 0.39988(4) 0.0267(3) Uani 1 1 d .
O3 O -0.1733(2) 1.10514(5) 0.40297(4) 0.0263(3) Uani 1 1 d .
O4 O 0.4408(2) 0.89121(5) 0.17874(4) 0.0234(3) Uani 1 1 d .
O5 O 0.7456(2) 0.84093(6) 0.15110(4) 0.0363(4) Uani 1 1 d .
O6 O 0.3750(3) 1.13616(7) -0.00399(5) 0.0450(4) Uani 1 1 d .
O7 O 0.7165(3) 1.10585(7) -0.02297(4) 0.0482(4) Uani 1 1 d .
O8 O 0.0097(2) 0.98132(5) 0.19636(4) 0.0223(3) Uani 1 1 d .
O9 O 0.7541(2) 0.66514(6) 0.12215(4) 0.0242(3) Uani 1 1 d .
O10 O 1.2541(2) 0.39576(6) 0.08890(4) 0.0311(3) Uani 1 1 d .
O11 O 0.8529(2) 0.44279(6) 0.08537(4) 0.0304(3) Uani 1 1 d .
O12 O 0.5650(2) 0.60383(5) 0.31887(4) 0.0235(3) Uani 1 1 d .
O13 O 0.2586(2) 0.65502(6) 0.34538(4) 0.0372(4) Uani 1 1 d .
O14 O 0.6178(3) 0.36379(7) 0.50479(5) 0.0470(4) Uani 1 1 d .
O15 O 0.2803(3) 0.39734(7) 0.52391(4) 0.0482(4) Uani 1 1 d .
O16 O 0.98516(19) 0.51056(5) 0.30139(4) 0.0221(3) Uani 1 1 d .
C1 C -0.2375(3) 0.76456(9) 0.35311(6) 0.0246(5) Uani 1 1 d .
H1 H -0.3619 0.7395 0.3624 0.030 Uiso 1 1 calc R
C2 C -0.0001(3) 0.82414(8) 0.31093(6) 0.0187(4) Uani 1 1 d .
C3 C 0.0860(3) 0.81055(8) 0.35959(6) 0.0202(4) Uani 1 1 d .
C4 C -0.0309(3) 0.73519(9) 0.42870(5) 0.0274(5) Uani 1 1 d .
H4A H 0.1353 0.7245 0.4334 0.033 Uiso 1 1 calc R
H4B H -0.1026 0.6940 0.4309 0.033 Uiso 1 1 calc R
C5 C -0.1216(3) 0.76826(8) 0.46620(6) 0.0210(4) Uani 1 1 d .
C6 C -0.3416(3) 0.79760(8) 0.46497(6) 0.0267(5) Uani 1 1 d .
H6A H -0.4364 0.7995 0.4394 0.032 Uiso 1 1 calc R
C7 C -0.4233(3) 0.82424(9) 0.50119(6) 0.0291(5) Uani 1 1 d .
H7 H -0.5752 0.8437 0.5003 0.035 Uiso 1 1 calc R
C8 C -0.2879(3) 0.82294(9) 0.53837(6) 0.0276(5) Uani 1 1 d .
H8 H -0.3450 0.8416 0.5629 0.033 Uiso 1 1 calc R
C9 C -0.0682(3) 0.79416(8) 0.53963(6) 0.0274(5) Uani 1 1 d .
H9 H 0.0274 0.7933 0.5650 0.033 Uiso 1 1 calc R
C10 C 0.0132(3) 0.76646(8) 0.50382(6) 0.0247(5) Uani 1 1 d .
H10 H 0.1637 0.7460 0.5052 0.030 Uiso 1 1 calc R
C11 C -0.0383(3) 0.89678(8) 0.28836(5) 0.0174(4) Uani 1 1 d .
H11 H -0.1668 0.9004 0.2663 0.021 Uiso 1 1 calc R
C12 C 0.1805(3) 0.90930(8) 0.26045(5) 0.0168(4) Uani 1 1 d .
H12 H 0.3124 0.9101 0.2810 0.020 Uiso 1 1 calc R
C13 C 0.2088(3) 0.84871(8) 0.23958(6) 0.0179(4) Uani 1 1 d .
H13 H 0.0805 0.8495 0.2179 0.021 Uiso 1 1 calc R
C14 C 0.1808(3) 0.79562(8) 0.28085(5) 0.0206(4) Uani 1 1 d .
H14C H 0.3276 0.7836 0.2973 0.025 Uiso 1 1 calc R
H14D H 0.1286 0.7566 0.2716 0.025 Uiso 1 1 calc R
C15 C -0.0986(3) 0.94469(8) 0.31758(6) 0.0178(4) Uani 1 1 d .
C16 C 0.0418(3) 0.96934(8) 0.34395(6) 0.0209(4) Uani 1 1 d .
H16 H 0.2000 0.9574 0.3492 0.025 Uiso 1 1 calc R
C17 C -0.3091(3) 1.01502(9) 0.34608(6) 0.0237(5) Uani 1 1 d .
H17 H -0.4365 1.0411 0.3540 0.028 Uiso 1 1 calc R
C18 C 0.0851(3) 0.93769(8) 0.45596(6) 0.0295(5) Uani 1 1 d .
H18A H 0.0718 0.9147 0.4870 0.044 Uiso 1 1 calc R
H18B H 0.2446 0.9462 0.4498 0.044 Uiso 1 1 calc R
H18C H 0.0340 0.9111 0.4353 0.044 Uiso 1 1 calc R
C19 C -0.2945(3) 0.99006(9) 0.46026(6) 0.0335(5) Uani 1 1 d .
H19A H -0.3545 0.9631 0.4407 0.050 Uiso 1 1 calc R
H19B H -0.3833 1.0321 0.4556 0.050 Uiso 1 1 calc R
H19C H -0.3058 0.9686 0.4918 0.050 Uiso 1 1 calc R
C20 C 0.4320(3) 0.83802(8) 0.21655(5) 0.0201(4) Uani 1 1 d .
H20A H 0.5611 0.8374 0.2375 0.024 Uiso 1 1 calc R
H20B H 0.4408 0.7963 0.2060 0.024 Uiso 1 1 calc R
C21 C 0.6045(3) 0.88620(9) 0.14848(6) 0.0226(5) Uani 1 1 d .
C22 C 0.5858(3) 0.94337(9) 0.11104(6) 0.0215(4) Uani 1 1 d .
C23 C 0.3900(3) 0.98576(8) 0.10433(6) 0.0226(5) Uani 1 1 d .
H23 H 0.2658 0.9795 0.1244 0.027 Uiso 1 1 calc R
C24 C 0.3763(3) 1.03726(9) 0.06822(6) 0.0250(5) Uani 1 1 d .
H24 H 0.2430 1.0663 0.0629 0.030 Uiso 1 1 calc R
C25 C 0.5613(3) 1.04512(9) 0.04026(6) 0.0256(5) Uani 1 1 d .
C26 C 0.7580(3) 1.00456(9) 0.04672(6) 0.0289(5) Uani 1 1 d .
H26 H 0.8837 1.0120 0.0271 0.035 Uiso 1 1 calc R
C27 C 0.7692(3) 0.95278(9) 0.08223(6) 0.0262(5) Uani 1 1 d .
H27 H 0.9024 0.9236 0.0869 0.031 Uiso 1 1 calc R
C28 C 0.1455(3) 0.97281(9) 0.22809(6) 0.0174(4) Uani 1 1 d .
C29 C 0.2133(3) 1.08821(8) 0.21672(6) 0.0212(4) Uani 1 1 d .
H29 H 0.0537 1.0928 0.2046 0.025 Uiso 1 1 calc R
C30 C 0.3671(3) 1.11005(8) 0.17722(6) 0.0190(4) Uani 1 1 d .
C31 C 0.5798(3) 1.07949(8) 0.17270(6) 0.0217(4) Uani 1 1 d .
H31 H 0.6322 1.0425 0.1943 0.026 Uiso 1 1 calc R
C32 C 0.7183(3) 1.10225(9) 0.13684(6) 0.0229(4) Uani 1 1 d .
H32 H 0.8652 1.0810 0.1342 0.027 Uiso 1 1 calc R
C33 C 0.6438(3) 1.15542(9) 0.10507(6) 0.0236(5) Uani 1 1 d .
H33 H 0.7389 1.1709 0.0806 0.028 Uiso 1 1 calc R
C34 C 0.4303(3) 1.18597(9) 0.10900(6) 0.0256(5) Uani 1 1 d .
H34 H 0.3773 1.2224 0.0870 0.031 Uiso 1 1 calc R
C35 C 0.2933(3) 1.16376(9) 0.14480(6) 0.0251(5) Uani 1 1 d .
H35 H 0.1470 1.1853 0.1474 0.030 Uiso 1 1 calc R
C36 C 0.2176(3) 1.13081(8) 0.25170(6) 0.0212(4) Uani 1 1 d .
C37 C 0.4114(3) 1.13400(9) 0.27539(6) 0.0274(5) Uani 1 1 d .
H37 H 0.5474 1.1097 0.2694 0.033 Uiso 1 1 calc R
C38 C 0.4139(3) 1.17234(9) 0.30830(6) 0.0297(5) Uani 1 1 d .
H38 H 0.5503 1.1733 0.3247 0.036 Uiso 1 1 calc R
C39 C 0.2219(3) 1.20837(9) 0.31694(6) 0.0314(5) Uani 1 1 d .
H39 H 0.2235 1.2341 0.3395 0.038 Uiso 1 1 calc R
C40 C 0.0243(4) 1.20718(9) 0.29256(7) 0.0358(5) Uani 1 1 d .
H40 H -0.1098 1.2328 0.2980 0.043 Uiso 1 1 calc R
C41 C 0.0223(3) 1.16833(9) 0.26006(6) 0.0313(5) Uani 1 1 d .
H41 H -0.1138 1.1675 0.2435 0.038 Uiso 1 1 calc R
C42 C 1.2459(3) 0.72803(8) 0.14518(6) 0.0237(5) Uani 1 1 d .
H42 H 1.3690 0.7538 0.1363 0.028 Uiso 1 1 calc R
C43 C 1.0109(3) 0.66661(8) 0.18666(6) 0.0192(4) Uani 1 1 d .
C44 C 0.9255(3) 0.68142(8) 0.13785(6) 0.0204(4) Uani 1 1 d .
C45 C 1.0362(3) 0.76114(8) 0.07026(5) 0.0251(5) Uani 1 1 d .
H45A H 1.1026 0.8028 0.0696 0.030 Uiso 1 1 calc R
H45B H 0.8694 0.7705 0.0657 0.030 Uiso 1 1 calc R
C46 C 1.1320(3) 0.73179(8) 0.03147(6) 0.0206(4) Uani 1 1 d .
C47 C 0.9982(3) 0.73542(8) -0.00674(6) 0.0238(5) Uani 1 1 d .
H47 H 0.8467 0.7551 -0.0077 0.029 Uiso 1 1 calc R
C48 C 1.0829(3) 0.71082(8) -0.04340(6) 0.0244(5) Uani 1 1 d .
H48 H 0.9888 0.7132 -0.0692 0.029 Uiso 1 1 calc R
C49 C 1.3043(3) 0.68279(8) -0.04259(6) 0.0261(5) Uani 1 1 d .
H49 H 1.3627 0.6654 -0.0675 0.031 Uiso 1 1 calc R
C50 C 1.4385(3) 0.68051(8) -0.00520(6) 0.0273(5) Uani 1 1 d .
H50 H 1.5919 0.6624 -0.0048 0.033 Uiso 1 1 calc R
C51 C 1.3543(3) 0.70409(8) 0.03179(6) 0.0256(5) Uani 1 1 d .
H51 H 1.4489 0.7013 0.0575 0.031 Uiso 1 1 calc R
C52 C 1.0439(3) 0.59405(8) 0.21001(5) 0.0178(4) Uani 1 1 d .
H52 H 1.1687 0.5910 0.2328 0.021 Uiso 1 1 calc R
C53 C 0.8224(3) 0.58290(8) 0.23703(5) 0.0174(4) Uani 1 1 d .
H53 H 0.6921 0.5828 0.2160 0.021 Uiso 1 1 calc R
C54 C 0.7965(3) 0.64387(8) 0.25735(5) 0.0175(4) Uani 1 1 d .
H54 H 0.9248 0.6426 0.2791 0.021 Uiso 1 1 calc R
C55 C 0.8299(3) 0.69636(8) 0.21608(5) 0.0192(4) Uani 1 1 d .
H55A H 0.8840 0.7351 0.2253 0.023 Uiso 1 1 calc R
H55B H 0.6846 0.7090 0.1992 0.023 Uiso 1 1 calc R
C56 C 1.1135(3) 0.54508(8) 0.18169(6) 0.0178(4) Uani 1 1 d .
C57 C 0.9917(3) 0.52457(8) 0.14999(6) 0.0207(4) Uani 1 1 d .
H57 H 0.8413 0.5401 0.1398 0.025 Uiso 1 1 calc R
C58 C 1.3335(3) 0.47130(9) 0.15872(6) 0.0233(5) Uani 1 1 d .
H58 H 1.4615 0.4426 0.1546 0.028 Uiso 1 1 calc R
C59 C 0.9857(3) 0.56394(8) 0.03765(6) 0.0309(5) Uani 1 1 d .
H59A H 0.9901 0.5888 0.0618 0.046 Uiso 1 1 calc R
H59B H 0.8325 0.5496 0.0356 0.046 Uiso 1 1 calc R
H59C H 1.0232 0.5912 0.0090 0.046 Uiso 1 1 calc R
C60 C 1.3903(3) 0.52398(10) 0.04835(7) 0.0464(6) Uani 1 1 d .
H60A H 1.4290 0.5486 0.0189 0.070 Uiso 1 1 calc R
H60B H 1.4924 0.4843 0.0554 0.070 Uiso 1 1 calc R
H60C H 1.4074 0.5502 0.0714 0.070 Uiso 1 1 calc R
C61 C 0.5745(3) 0.65601(8) 0.28042(5) 0.0204(4) Uani 1 1 d .
H61A H 0.5681 0.6982 0.2903 0.024 Uiso 1 1 calc R
H61B H 0.4446 0.6564 0.2597 0.024 Uiso 1 1 calc R
C62 C 0.4011(3) 0.60965(9) 0.34857(6) 0.0233(5) Uani 1 1 d .
C63 C 0.4171(3) 0.55402(9) 0.38716(6) 0.0217(5) Uani 1 1 d .
C64 C 0.6108(3) 0.51067(8) 0.39434(6) 0.0226(4) Uani 1 1 d .
H64 H 0.7346 0.5154 0.3740 0.027 Uiso 1 1 calc R
C65 C 0.6217(3) 0.46052(8) 0.43133(6) 0.0239(5) Uani 1 1 d .
H65 H 0.7534 0.4309 0.4371 0.029 Uiso 1 1 calc R
C66 C 0.4368(3) 0.45477(9) 0.45945(6) 0.0254(5) Uani 1 1 d .
C67 C 0.2429(3) 0.49618(9) 0.45233(6) 0.0292(5) Uani 1 1 d .
H67 H 0.1170 0.4901 0.4721 0.035 Uiso 1 1 calc R
C68 C 0.2337(3) 0.54666(9) 0.41608(6) 0.0271(5) Uani 1 1 d .
H68 H 0.1021 0.5764 0.4109 0.033 Uiso 1 1 calc R
C69 C 0.8476(3) 0.51963(8) 0.27000(6) 0.0173(4) Uani 1 1 d .
C70 C 0.7599(3) 0.40565(8) 0.28257(6) 0.0197(4) Uani 1 1 d .
H70 H 0.9232 0.3985 0.2926 0.024 Uiso 1 1 calc R
C71 C 0.6157(3) 0.38588(8) 0.32387(6) 0.0186(4) Uani 1 1 d .
C72 C 0.4009(3) 0.41626(8) 0.32838(6) 0.0212(4) Uani 1 1 d .
H72 H 0.3462 0.4525 0.3065 0.025 Uiso 1 1 calc R
C73 C 0.2661(3) 0.39396(9) 0.36468(6) 0.0241(5) Uani 1 1 d .
H73 H 0.1191 0.4151 0.3674 0.029 Uiso 1 1 calc R
C74 C 0.3427(3) 0.34143(9) 0.39688(6) 0.0248(5) Uani 1 1 d .
H74 H 0.2489 0.3261 0.4216 0.030 Uiso 1 1 calc R
C75 C 0.5581(3) 0.31122(9) 0.39282(6) 0.0257(5) Uani 1 1 d .
H75 H 0.6127 0.2751 0.4149 0.031 Uiso 1 1 calc R
C76 C 0.6939(3) 0.33358(8) 0.35660(6) 0.0230(4) Uani 1 1 d .
H76 H 0.8419 0.3129 0.3542 0.028 Uiso 1 1 calc R
C77 C 0.7313(3) 0.36477(8) 0.24662(6) 0.0198(4) Uani 1 1 d .
C78 C 0.8987(3) 0.36158(8) 0.21497(6) 0.0272(5) Uani 1 1 d .
H78 H 1.0304 0.3844 0.2161 0.033 Uiso 1 1 calc R
C79 C 0.8785(3) 0.32549(9) 0.18125(6) 0.0312(5) Uani 1 1 d .
H79 H 0.9961 0.3238 0.1597 0.037 Uiso 1 1 calc R
C80 C 0.6899(3) 0.29267(9) 0.17914(6) 0.0323(5) Uani 1 1 d .
H80 H 0.6762 0.2682 0.1561 0.039 Uiso 1 1 calc R
C81 C 0.5185(3) 0.29498(9) 0.21043(6) 0.0317(5) Uani 1 1 d .
H81 H 0.3874 0.2720 0.2090 0.038 Uiso 1 1 calc R
C82 C 0.5391(3) 0.33120(8) 0.24409(6) 0.0273(5) Uani 1 1 d .
H82 H 0.4210 0.3330 0.2655 0.033 Uiso 1 1 calc R
H14A H 0.627(3) 0.4828(8) 0.2414(5) 0.026(6) Uiso 1 1 d .
H7A H 0.350(3) 1.0114(8) 0.2585(5) 0.014(5) Uiso 1 1 d .

loop_
_atom_site_aniso_label
_atom_site_aniso_U_11
_atom_site_aniso_U_22
_atom_site_aniso_U_33
_atom_site_aniso_U_23
_atom_site_aniso_U_13
_atom_site_aniso_U_12
S1 0.0274(3) 0.0199(3) 0.0209(3) -0.0049(2) -0.0006(2) -0.0016(2)
S2 0.0342(3) 0.0224(3) 0.0237(3) -0.0074(2) -0.0048(2) -0.0011(2)
N1 0.0249(9) 0.0228(9) 0.0176(9) 0.0008(7) 0.0007(8) -0.0055(8)
N2 0.0205(9) 0.0210(9) 0.0205(9) -0.0014(7) -0.0003(7) -0.0037(7)
N3 0.0194(8) 0.0201(9) 0.0196(9) -0.0074(7) -0.0030(7) -0.0022(7)
N4 0.0202(9) 0.0280(10) 0.0220(9) -0.0082(8) 0.0000(7) -0.0008(8)
N5 0.0220(9) 0.0241(9) 0.0188(8) -0.0018(7) 0.0049(7) -0.0001(7)
N6 0.0561(13) 0.0212(11) 0.0252(10) -0.0040(9) 0.0012(10) -0.0089(10)
N7 0.0235(9) 0.0164(9) 0.0207(10) 0.0015(8) -0.0041(8) 0.0015(8)
N8 0.0238(9) 0.0217(9) 0.0171(8) -0.0006(7) -0.0002(8) -0.0042(8)
N9 0.0210(9) 0.0222(9) 0.0212(9) -0.0029(7) 0.0019(7) -0.0040(7)
N10 0.0249(9) 0.0193(9) 0.0196(9) -0.0053(7) 0.0023(8) 0.0007(7)
N11 0.0207(9) 0.0255(9) 0.0237(9) -0.0096(8) 0.0005(7) 0.0002(8)
N12 0.0394(10) 0.0213(9) 0.0211(9) 0.0007(7) -0.0036(8) 0.0037(8)
N13 0.0582(13) 0.0255(11) 0.0242(10) -0.0028(9) -0.0001(10) -0.0086(10)
N14 0.0211(9) 0.0186(9) 0.0188(9) -0.0011(8) -0.0035(8) -0.0010(8)
O1 0.0221(7) 0.0288(8) 0.0236(7) -0.0036(6) -0.0045(6) -0.0035(6)
O2 0.0218(7) 0.0295(8) 0.0301(8) -0.0070(6) 0.0005(6) -0.0071(6)
O3 0.0301(7) 0.0209(7) 0.0281(7) -0.0091(6) -0.0043(6) 0.0067(6)
O4 0.0283(7) 0.0192(7) 0.0195(7) 0.0025(6) 0.0060(6) 0.0019(6)
O5 0.0371(8) 0.0300(8) 0.0348(8) 0.0045(7) 0.0122(7) 0.0121(7)
O6 0.0660(11) 0.0297(9) 0.0340(9) 0.0037(7) -0.0037(9) 0.0054(9)
O7 0.0638(11) 0.0427(10) 0.0354(9) 0.0043(8) 0.0166(9) -0.0159(9)
O8 0.0229(7) 0.0206(7) 0.0225(7) -0.0023(6) -0.0033(6) -0.0001(6)
O9 0.0214(7) 0.0275(8) 0.0233(7) -0.0034(6) -0.0037(6) -0.0018(6)
O10 0.0420(8) 0.0196(7) 0.0316(8) -0.0096(6) -0.0051(7) 0.0093(7)
O11 0.0306(8) 0.0254(8) 0.0350(8) -0.0041(6) -0.0077(7) -0.0038(7)
O12 0.0267(7) 0.0217(7) 0.0188(7) 0.0023(6) 0.0060(6) 0.0028(6)
O13 0.0393(9) 0.0307(9) 0.0343(8) 0.0053(7) 0.0127(7) 0.0126(7)
O14 0.0681(11) 0.0319(9) 0.0347(9) 0.0047(7) -0.0052(9) 0.0073(9)
O15 0.0643(11) 0.0426(10) 0.0342(9) 0.0055(8) 0.0152(9) -0.0146(9)
O16 0.0225(7) 0.0230(8) 0.0202(7) -0.0030(6) -0.0042(6) -0.0009(6)
C1 0.0224(11) 0.0232(11) 0.0278(12) -0.0024(9) 0.0015(10) -0.0052(9)
C2 0.0200(10) 0.0185(10) 0.0169(10) -0.0004(8) -0.0013(8) -0.0045(8)
C3 0.0219(11) 0.0160(11) 0.0218(11) -0.0030(9) 0.0003(9) 0.0016(9)
C4 0.0343(12) 0.0262(12) 0.0190(11) 0.0030(9) 0.0019(10) -0.0029(10)
C5 0.0249(11) 0.0180(11) 0.0179(10) 0.0029(9) 0.0008(9) -0.0031(9)
C6 0.0285(11) 0.0274(12) 0.0232(11) -0.0011(9) -0.0046(10) -0.0044(10)
C7 0.0233(11) 0.0268(12) 0.0352(12) -0.0011(10) 0.0013(10) -0.0007(10)
C8 0.0354(12) 0.0230(12) 0.0251(12) -0.0058(9) 0.0073(10) -0.0045(10)
C9 0.0310(12) 0.0241(12) 0.0264(12) -0.0025(9) -0.0043(10) -0.0040(10)
C10 0.0227(11) 0.0217(11) 0.0277(11) -0.0004(9) 0.0020(10) -0.0011(9)
C11 0.0162(10) 0.0207(11) 0.0146(10) -0.0017(8) -0.0006(8) -0.0010(8)
C12 0.0152(9) 0.0189(10) 0.0156(10) -0.0016(8) 0.0000(8) -0.0006(8)
C13 0.0184(10) 0.0169(10) 0.0188(10) -0.0040(8) -0.0016(8) -0.0025(8)
C14 0.0230(10) 0.0183(10) 0.0206(10) -0.0032(9) -0.0002(9) -0.0025(9)
C15 0.0177(10) 0.0188(10) 0.0161(10) -0.0004(8) 0.0012(8) -0.0036(9)
C16 0.0196(10) 0.0192(11) 0.0234(11) -0.0043(9) 0.0045(9) 0.0018(9)
C17 0.0193(10) 0.0260(11) 0.0251(11) -0.0053(9) 0.0022(9) 0.0024(9)
C18 0.0350(12) 0.0247(11) 0.0256(11) 0.0011(9) 0.0010(10) 0.0018(10)
C19 0.0269(12) 0.0436(14) 0.0266(12) 0.0019(10) 0.0065(10) -0.0021(11)
C20 0.0239(10) 0.0159(11) 0.0185(10) 0.0010(8) -0.0013(9) 0.0005(9)
C21 0.0257(11) 0.0230(12) 0.0191(11) -0.0038(9) 0.0038(9) -0.0030(10)
C22 0.0261(11) 0.0205(11) 0.0184(11) -0.0050(9) 0.0019(9) -0.0019(9)
C23 0.0245(11) 0.0238(12) 0.0199(11) -0.0046(9) 0.0004(9) -0.0036(9)
C24 0.0304(11) 0.0216(12) 0.0232(11) -0.0050(9) -0.0042(10) -0.0004(10)
C25 0.0414(13) 0.0204(12) 0.0149(10) -0.0002(9) 0.0005(10) -0.0092(10)
C26 0.0355(12) 0.0290(12) 0.0225(11) -0.0038(10) 0.0095(10) -0.0067(11)
C27 0.0269(11) 0.0256(12) 0.0260(11) -0.0059(9) 0.0053(10) 0.0004(10)
C28 0.0165(10) 0.0185(11) 0.0175(10) -0.0049(9) 0.0045(9) -0.0002(9)
C29 0.0220(10) 0.0182(11) 0.0218(10) -0.0005(9) -0.0018(9) -0.0004(9)
C30 0.0214(10) 0.0143(10) 0.0214(11) -0.0028(9) -0.0007(9) -0.0031(9)
C31 0.0267(11) 0.0182(11) 0.0199(11) -0.0015(9) -0.0045(9) -0.0035(9)
C32 0.0216(11) 0.0224(11) 0.0250(11) -0.0051(9) -0.0029(9) -0.0018(9)
C33 0.0269(11) 0.0248(12) 0.0203(11) -0.0039(9) 0.0028(9) -0.0102(10)
C34 0.0298(12) 0.0189(11) 0.0259(11) 0.0030(9) -0.0022(10) -0.0058(10)
C35 0.0219(11) 0.0227(11) 0.0306(12) -0.0052(9) -0.0004(10) -0.0015(9)
C36 0.0224(10) 0.0135(10) 0.0254(11) 0.0015(9) -0.0014(9) 0.0001(9)
C37 0.0259(11) 0.0237(11) 0.0321(12) -0.0057(9) 0.0027(10) 0.0021(9)
C38 0.0317(12) 0.0298(12) 0.0268(11) -0.0042(10) -0.0070(10) -0.0003(10)
C39 0.0458(13) 0.0239(12) 0.0251(11) -0.0081(9) 0.0023(11) 0.0016(11)
C40 0.0359(13) 0.0282(12) 0.0446(14) -0.0118(11) 0.0113(11) 0.0001(10)
C41 0.0305(12) 0.0275(12) 0.0367(12) -0.0067(10) 0.0035(10) -0.0063(10)
C42 0.0234(11) 0.0213(11) 0.0269(12) -0.0035(9) 0.0006(9) -0.0077(9)
C43 0.0172(10) 0.0214(11) 0.0187(10) -0.0021(8) 0.0015(9) -0.0043(9)
C44 0.0208(11) 0.0181(11) 0.0211(11) -0.0026(9) 0.0007(9) 0.0022(9)
C45 0.0326(12) 0.0203(11) 0.0198(10) 0.0025(9) 0.0004(10) -0.0016(10)
C46 0.0236(11) 0.0177(11) 0.0195(11) 0.0002(8) 0.0027(9) -0.0039(9)
C47 0.0198(10) 0.0239(12) 0.0246(11) 0.0021(9) 0.0009(9) 0.0004(9)
C48 0.0314(12) 0.0189(11) 0.0210(11) 0.0008(9) -0.0035(10) -0.0020(10)
C49 0.0311(12) 0.0206(11) 0.0266(11) -0.0039(9) 0.0084(10) -0.0036(10)
C50 0.0211(11) 0.0228(12) 0.0370(12) -0.0034(10) 0.0037(10) -0.0013(9)
C51 0.0246(11) 0.0249(12) 0.0263(11) -0.0010(9) -0.0059(10) -0.0053(9)
C52 0.0169(10) 0.0193(10) 0.0159(10) 0.0003(8) -0.0010(8) -0.0017(8)
C53 0.0173(10) 0.0166(10) 0.0183(10) -0.0034(8) -0.0008(8) -0.0013(8)
C54 0.0178(10) 0.0172(10) 0.0158(10) 0.0006(8) -0.0035(8) 0.0000(8)
C55 0.0216(10) 0.0162(10) 0.0199(10) -0.0032(8) -0.0018(9) -0.0020(9)
C56 0.0216(10) 0.0156(10) 0.0138(10) 0.0032(8) 0.0037(9) -0.0010(9)
C57 0.0188(10) 0.0204(11) 0.0208(10) 0.0002(9) -0.0018(9) 0.0007(9)
C58 0.0183(10) 0.0252(11) 0.0255(11) -0.0039(9) -0.0026(9) 0.0017(9)
C59 0.0377(12) 0.0261(12) 0.0273(11) -0.0033(9) -0.0042(10) 0.0021(10)
C60 0.0323(13) 0.0493(15) 0.0493(15) 0.0099(12) 0.0136(12) 0.0009(12)
C61 0.0260(11) 0.0158(10) 0.0169(10) 0.0024(8) -0.0018(9) -0.0003(9)
C62 0.0278(11) 0.0227(12) 0.0206(11) -0.0066(9) 0.0024(10) -0.0032(10)
C63 0.0282(11) 0.0200(11) 0.0172(10) -0.0045(9) 0.0020(9) -0.0018(9)
C64 0.0258(11) 0.0228(11) 0.0197(10) -0.0047(9) 0.0019(9) -0.0028(9)
C65 0.0283(11) 0.0209(11) 0.0224(11) -0.0041(9) -0.0027(10) -0.0007(9)
C66 0.0417(13) 0.0177(11) 0.0169(11) -0.0014(9) -0.0006(10) -0.0068(10)
C67 0.0362(12) 0.0282(12) 0.0238(11) -0.0052(10) 0.0100(10) -0.0059(10)
C68 0.0302(11) 0.0256(12) 0.0246(11) -0.0044(10) 0.0035(10) 0.0019(10)
C69 0.0171(10) 0.0181(10) 0.0172(10) -0.0053(8) 0.0042(9) 0.0004(9)
C70 0.0195(10) 0.0123(10) 0.0239(10) 0.0038(8) -0.0042(9) 0.0017(8)
C71 0.0214(10) 0.0175(11) 0.0175(10) -0.0035(8) -0.0028(9) -0.0049(9)
C72 0.0220(10) 0.0185(11) 0.0213(11) 0.0003(8) -0.0049(9) 0.0003(9)
C73 0.0221(11) 0.0271(12) 0.0243(11) -0.0074(9) 0.0027(9) -0.0036(9)
C74 0.0266(11) 0.0249(12) 0.0229(11) -0.0026(9) 0.0020(9) -0.0067(10)
C75 0.0319(12) 0.0234(12) 0.0194(11) 0.0024(9) -0.0047(10) -0.0033(10)
C76 0.0215(10) 0.0206(11) 0.0258(11) -0.0031(9) -0.0027(9) 0.0011(9)
C77 0.0255(11) 0.0122(10) 0.0205(10) -0.0005(8) 0.0012(9) -0.0011(9)
C78 0.0274(11) 0.0238(11) 0.0309(11) -0.0041(9) 0.0027(10) -0.0082(9)
C79 0.0383(13) 0.0302(12) 0.0256(11) -0.0073(10) 0.0094(10) -0.0026(11)
C80 0.0528(14) 0.0226(12) 0.0221(11) -0.0049(9) 0.0000(11) -0.0047(11)
C81 0.0366(12) 0.0267(12) 0.0318(12) -0.0050(10) -0.0065(10) -0.0035(10)
C82 0.0276(11) 0.0249(11) 0.0303(12) -0.0082(10) 0.0007(9) -0.0005(9)

loop_
_atom_type_symbol
_atom_type_description
_atom_type_scat_dispersion_real
_atom_type_scat_dispersion_imag
_atom_type_scat_source
C C 0.0033 0.0016 'International Tables Vol C Tables 4.2.6.8 and 6.1.1.4'
H H 0.0000 0.0000 'International Tables Vol C Tables 4.2.6.8 and 6.1.1.4'
N N 0.0061 0.0033 'International Tables Vol C Tables 4.2.6.8 and 6.1.1.4'
O O 0.0106 0.0060 'International Tables Vol C Tables 4.2.6.8 and 6.1.1.4'
S S 0.1246 0.1234 'International Tables Vol C Tables 4.2.6.8 and 6.1.1.4'

loop_
_geom_angle_atom_site_label_1
_geom_angle_atom_site_label_2
_geom_angle_atom_site_label_3
_geom_angle
O3 S1 O2 122.88(8)
O3 S1 N5 108.13(8)
O2 S1 N5 108.04(8)
O3 S1 N3 105.30(7)
O2 S1 N3 105.76(7)
N5 S1 N3 105.46(8)
O11 S2 O10 122.04(8)
O11 S2 N12 108.65(8)
O10 S2 N12 109.04(8)
O11 S2 N10 105.48(8)
O10 S2 N10 104.97(7)
N12 S2 N10 105.37(8)
C3 N1 C1 107.50(14)
C3 N1 C4 124.53(15)
C1 N1 C4 126.23(15)
C1 N2 C2 105.74(15)
C17 N3 C16 106.55(15)
C17 N3 S1 126.27(13)
C16 N3 S1 125.44(12)
C17 N4 C15 105.66(15)
C19 N5 C18 112.10(15)
C19 N5 S1 115.60(12)
C18 N5 S1 116.25(11)
O7 N6 O6 124.20(17)
O7 N6 C25 117.90(18)
O6 N6 C25 117.89(17)
C28 N7 C29 122.64(17)
C28 N7 H7A 117.2(12)
C29 N7 H7A 119.7(13)
C44 N8 C42 107.52(14)
C44 N8 C45 124.79(15)
C42 N8 C45 125.94(15)
C42 N9 C43 105.80(15)
C58 N10 C57 106.15(14)
C58 N10 S2 126.31(13)
C57 N10 S2 124.62(12)
C58 N11 C56 105.46(15)
C60 N12 C59 113.45(15)
C60 N12 S2 114.56(13)
C59 N12 S2 116.41(13)
O14 N13 O15 124.43(18)
O14 N13 C66 118.02(18)
O15 N13 C66 117.55(18)
C69 N14 C70 122.44(16)
C69 N14 H14A 118.9(13)
C70 N14 H14A 118.3(13)
C21 O4 C20 117.35(13)
C62 O12 C61 117.38(13)
N2 C1 N1 116.69(16)
N2 C1 H1 121.7
N1 C1 H1 121.7
N2 C2 C3 104.89(14)
N2 C2 C14 112.16(14)
C3 C2 C14 109.43(14)
N2 C2 C11 110.80(14)
C3 C2 C11 115.77(14)
C14 C2 C11 103.99(13)
O1 C3 N1 125.81(17)
O1 C3 C2 128.97(17)
N1 C3 C2 105.11(15)
N1 C4 C5 115.15(15)
N1 C4 H4A 108.5
C5 C4 H4A 108.5
N1 C4 H4B 108.5
C5 C4 H4B 108.5
H4A C4 H4B 107.5
C10 C5 C6 118.79(17)
C10 C5 C4 119.53(16)
C6 C5 C4 121.60(17)
C5 C6 C7 119.98(18)
C5 C6 H6A 120.0
C7 C6 H6A 120.0
C8 C7 C6 121.05(18)
C8 C7 H7 119.5
C6 C7 H7 119.5
C7 C8 C9 119.20(18)
C7 C8 H8 120.4
C9 C8 H8 120.4
C8 C9 C10 119.99(19)
C8 C9 H9 120.0
C10 C9 H9 120.0
C5 C10 C9 120.98(17)
C5 C10 H10 119.5
C9 C10 H10 119.5
C15 C11 C12 114.21(14)
C15 C11 C2 118.17(14)
C12 C11 C2 103.69(13)
C15 C11 H11 106.7
C12 C11 H11 106.7
C2 C11 H11 106.7
C28 C12 C13 116.31(14)
C28 C12 C11 109.74(14)
C13 C12 C11 100.75(13)
C28 C12 H12 109.9
C13 C12 H12 109.9
C11 C12 H12 109.9
C20 C13 C12 115.63(14)
C20 C13 C14 111.58(14)
C12 C13 C14 101.29(13)
C20 C13 H13 109.3
C12 C13 H13 109.3
C14 C13 H13 109.3
C13 C14 C2 106.27(13)
C13 C14 H14C 110.5
C2 C14 H14C 110.5
C13 C14 H14D 110.5
C2 C14 H14D 110.5
H14C C14 H14D 108.7
C16 C15 N4 109.95(15)
C16 C15 C11 127.94(16)
N4 C15 C11 122.00(16)
C15 C16 N3 106.14(15)
C15 C16 H16 126.9
N3 C16 H16 126.9
N4 C17 N3 111.66(16)
N4 C17 H17 124.2
N3 C17 H17 124.2
N5 C18 H18A 109.5
N5 C18 H18B 109.5
H18A C18 H18B 109.5
N5 C18 H18C 109.5
H18A C18 H18C 109.5
H18B C18 H18C 109.5
N5 C19 H19A 109.5
N5 C19 H19B 109.5
H19A C19 H19B 109.5
N5 C19 H19C 109.5
H19A C19 H19C 109.5
H19B C19 H19C 109.5
O4 C20 C13 106.65(13)
O4 C20 H20A 110.4
C13 C20 H20A 110.4
O4 C20 H20B 110.4
C13 C20 H20B 110.4
H20A C20 H20B 108.6
O5 C21 O4 124.13(17)
O5 C21 C22 124.99(17)
O4 C21 C22 110.87(16)
C27 C22 C23 120.40(17)
C27 C22 C21 117.94(17)
C23 C22 C21 121.65(16)
C24 C23 C22 119.92(17)
C24 C23 H23 120.0
C22 C23 H23 120.0
C25 C24 C23 118.17(18)
C25 C24 H24 120.9
C23 C24 H24 120.9
C26 C25 C24 122.92(17)
C26 C25 N6 118.07(17)
C24 C25 N6 119.01(18)
C25 C26 C27 118.68(18)
C25 C26 H26 120.7
C27 C26 H26 120.7
C26 C27 C22 119.90(18)
C26 C27 H27 120.0
C22 C27 H27 120.0
O8 C28 N7 122.56(17)
O8 C28 C12 122.13(17)
N7 C28 C12 115.19(16)
N7 C29 C36 109.87(14)
N7 C29 C30 113.54(14)
C36 C29 C30 112.01(14)
N7 C29 H29 107.0
C36 C29 H29 107.0
C30 C29 H29 107.0
C31 C30 C35 118.55(17)
C31 C30 C29 122.35(16)
C35 C30 C29 119.09(16)
C30 C31 C32 120.58(17)
C30 C31 H31 119.7
C32 C31 H31 119.7
C33 C32 C31 120.36(17)
C33 C32 H32 119.8
C31 C32 H32 119.8
C32 C33 C34 119.56(17)
C32 C33 H33 120.2
C34 C33 H33 120.2
C33 C34 C35 120.15(18)
C33 C34 H34 119.9
C35 C34 H34 119.9
C34 C35 C30 120.81(17)
C34 C35 H35 119.6
C30 C35 H35 119.6
C37 C36 C41 118.37(17)
C37 C36 C29 121.38(17)
C41 C36 C29 120.25(17)
C36 C37 C38 121.29(18)
C36 C37 H37 119.4
C38 C37 H37 119.4
C39 C38 C37 120.37(18)
C39 C38 H38 119.8
C37 C38 H38 119.8
C38 C39 C40 119.44(18)
C38 C39 H39 120.3
C40 C39 H39 120.3
C39 C40 C41 119.91(19)
C39 C40 H40 120.0
C41 C40 H40 120.0
C36 C41 C40 120.59(19)
C36 C41 H41 119.7
C40 C41 H41 119.7
N9 C42 N8 116.77(16)
N9 C42 H42 121.6
N8 C42 H42 121.6
N9 C43 C44 104.55(14)
N9 C43 C55 111.59(14)
C44 C43 C55 108.45(14)
N9 C43 C52 111.50(14)
C44 C43 C52 117.17(15)
C55 C43 C52 103.69(13)
O9 C44 N8 126.01(17)
O9 C44 C43 128.71(17)
N8 C44 C43 105.18(15)
N8 C45 C46 115.13(14)
N8 C45 H45A 108.5
C46 C45 H45A 108.5
N8 C45 H45B 108.5
C46 C45 H45B 108.5
H45A C45 H45B 107.5
C51 C46 C47 118.57(17)
C51 C46 C45 122.05(17)
C47 C46 C45 119.30(16)
C48 C47 C46 120.85(17)
C48 C47 H47 119.6
C46 C47 H47 119.6
C49 C48 C47 120.12(18)
C49 C48 H48 119.9
C47 C48 H48 119.9
C50 C49 C48 119.06(18)
C50 C49 H49 120.5
C48 C49 H49 120.5
C49 C50 C51 121.17(18)
C49 C50 H50 119.4
C51 C50 H50 119.4
C50 C51 C46 120.21(18)
C50 C51 H51 119.9
C46 C51 H51 119.9
C56 C52 C53 115.64(14)
C56 C52 C43 118.24(14)
C53 C52 C43 103.83(13)
C56 C52 H52 106.1
C53 C52 H52 106.1
C43 C52 H52 106.1
C69 C53 C54 116.16(14)
C69 C53 C52 110.66(14)
C54 C53 C52 100.42(13)
C69 C53 H53 109.7
C54 C53 H53 109.7
C52 C53 H53 109.7
C61 C54 C53 116.13(14)
C61 C54 C55 112.05(14)
C53 C54 C55 101.54(13)
C61 C54 H54 108.9
C53 C54 H54 108.9
C55 C54 H54 108.9
C54 C55 C43 106.23(13)
C54 C55 H55A 110.5
C43 C55 H55A 110.5
C54 C55 H55B 110.5
C43 C55 H55B 110.5
H55A C55 H55B 108.7
C57 C56 N11 110.00(15)
C57 C56 C52 129.23(16)
N11 C56 C52 120.72(16)
C56 C57 N10 106.35(15)
C56 C57 H57 126.8
N10 C57 H57 126.8
N11 C58 N10 112.00(16)
N11 C58 H58 124.0
N10 C58 H58 124.0
N12 C59 H59A 109.5
N12 C59 H59B 109.5
H59A C59 H59B 109.5
N12 C59 H59C 109.5
H59A C59 H59C 109.5
H59B C59 H59C 109.5
N12 C60 H60A 109.5
N12 C60 H60B 109.5
H60A C60 H60B 109.5
N12 C60 H60C 109.5
H60A C60 H60C 109.5
H60B C60 H60C 109.5
O12 C61 C54 106.60(13)
O12 C61 H61A 110.4
C54 C61 H61A 110.4
O12 C61 H61B 110.4
C54 C61 H61B 110.4
H61A C61 H61B 108.6
O13 C62 O12 124.47(17)
O13 C62 C63 123.85(17)
O12 C62 C63 111.67(16)
C68 C63 C64 120.58(17)
C68 C63 C62 118.10(17)
C64 C63 C62 121.32(16)
C65 C64 C63 119.60(17)
C65 C64 H64 120.2
C63 C64 H64 120.2
C66 C65 C64 118.28(18)
C66 C65 H65 120.9
C64 C65 H65 120.9
C67 C66 C65 122.87(17)
C67 C66 N13 118.38(17)
C65 C66 N13 118.75(18)
C66 C67 C68 118.83(18)
C66 C67 H67 120.6
C68 C67 H67 120.6
C67 C68 C63 119.82(18)
C67 C68 H68 120.1
C63 C68 H68 120.1
O16 C69 N14 123.22(17)
O16 C69 C53 121.35(16)
N14 C69 C53 115.33(16)
N14 C70 C71 114.34(14)
N14 C70 C77 107.64(14)
C71 C70 C77 112.87(14)
N14 C70 H70 107.2
C71 C70 H70 107.2
C77 C70 H70 107.2
C72 C71 C76 118.97(16)
C72 C71 C70 121.56(16)
C76 C71 C70 119.34(15)
C73 C72 C71 120.30(17)
C73 C72 H72 119.9
C71 C72 H72 119.9
C74 C73 C72 120.69(17)
C74 C73 H73 119.7
C72 C73 H73 119.7
C73 C74 C75 119.32(17)
C73 C74 H74 120.3
C75 C74 H74 120.3
C76 C75 C74 120.13(18)
C76 C75 H75 119.9
C74 C75 H75 119.9
C75 C76 C71 120.58(17)
C75 C76 H76 119.7
C71 C76 H76 119.7
C78 C77 C82 118.32(17)
C78 C77 C70 119.27(16)
C82 C77 C70 122.40(16)
C77 C78 C79 121.22(18)
C77 C78 H78 119.4
C79 C78 H78 119.4
C80 C79 C78 119.98(18)
C80 C79 H79 120.0
C78 C79 H79 120.0
C79 C80 C81 120.18(18)
C79 C80 H80 119.9
C81 C80 H80 119.9
C80 C81 C82 119.69(18)
C80 C81 H81 120.2
C82 C81 H81 120.2
C77 C82 C81 120.60(18)
C77 C82 H82 119.7
C81 C82 H82 119.7

loop_
_geom_bond_atom_site_label_1
_geom_bond_atom_site_label_2
_geom_bond_distance
S1 O3 1.4178(12)
S1 O2 1.4293(12)
S1 N5 1.6114(14)
S1 N3 1.6790(14)
S2 O11 1.4117(12)
S2 O10 1.4223(12)
S2 N12 1.6186(15)
S2 N10 1.6784(14)
N1 C3 1.376(2)
N1 C1 1.393(2)
N1 C4 1.458(2)
N2 C1 1.272(2)
N2 C2 1.480(2)
N3 C17 1.368(2)
N3 C16 1.390(2)
N4 C17 1.308(2)
N4 C15 1.397(2)
N5 C19 1.450(2)
N5 C18 1.471(2)
N6 O7 1.2245(19)
N6 O6 1.2254(19)
N6 C25 1.482(2)
N7 C28 1.347(2)
N7 C29 1.461(2)
N7 H7A 0.790(15)
N8 C44 1.375(2)
N8 C42 1.388(2)
N8 C45 1.461(2)
N9 C42 1.272(2)
N9 C43 1.481(2)
N10 C58 1.378(2)
N10 C57 1.391(2)
N11 C58 1.307(2)
N11 C56 1.401(2)
N12 C60 1.471(2)
N12 C59 1.473(2)
N13 O14 1.2204(19)
N13 O15 1.2271(19)
N13 C66 1.486(2)
N14 C69 1.348(2)
N14 C70 1.463(2)
N14 H14A 0.789(16)
O1 C3 1.211(2)
O4 C21 1.3367(19)
O4 C20 1.4497(18)
O5 C21 1.2051(19)
O8 C28 1.2299(19)
O9 C44 1.2183(19)
O12 C62 1.3286(19)
O12 C61 1.4495(18)
O13 C62 1.210(2)
O16 C69 1.2284(19)
C1 H1 0.9500
C2 C3 1.527(2)
C2 C14 1.553(2)
C2 C11 1.557(2)
C4 C5 1.513(2)
C4 H4A 0.9900
C4 H4B 0.9900
C5 C10 1.384(2)
C5 C6 1.386(2)
C6 C7 1.389(2)
C6 H6A 0.9500
C7 C8 1.377(2)
C7 H7 0.9500
C8 C9 1.380(2)
C8 H8 0.9500
C9 C10 1.390(2)
C9 H9 0.9500
C10 H10 0.9500
C11 C15 1.485(2)
C11 C12 1.549(2)
C11 H11 1.0000
C12 C28 1.505(2)
C12 C13 1.527(2)
C12 H12 1.0000
C13 C20 1.504(2)
C13 C14 1.532(2)
C13 H13 1.0000
C14 H14C 0.9900
C14 H14D 0.9900
C15 C16 1.351(2)
C16 H16 0.9500
C17 H17 0.9500
C18 H18A 0.9800
C18 H18B 0.9800
C18 H18C 0.9800
C19 H19A 0.9800
C19 H19B 0.9800
C19 H19C 0.9800
C20 H20A 0.9900
C20 H20B 0.9900
C21 C22 1.490(2)
C22 C27 1.387(2)
C22 C23 1.391(2)
C23 C24 1.387(2)
C23 H23 0.9500
C24 C25 1.376(2)
C24 H24 0.9500
C25 C26 1.374(2)
C26 C27 1.380(2)
C26 H26 0.9500
C27 H27 0.9500
C29 C36 1.514(2)
C29 C30 1.520(2)
C29 H29 1.0000
C30 C31 1.378(2)
C30 C35 1.395(2)
C31 C32 1.390(2)
C31 H31 0.9500
C32 C33 1.377(2)
C32 H32 0.9500
C33 C34 1.379(2)
C33 H33 0.9500
C34 C35 1.380(2)
C34 H34 0.9500
C35 H35 0.9500
C36 C37 1.363(2)
C36 C41 1.391(2)
C37 C38 1.397(2)
C37 H37 0.9500
C38 C39 1.361(2)
C38 H38 0.9500
C39 C40 1.385(3)
C39 H39 0.9500
C40 C41 1.395(2)
C40 H40 0.9500
C41 H41 0.9500
C42 H42 0.9500
C43 C44 1.530(2)
C43 C55 1.552(2)
C43 C52 1.560(2)
C45 C46 1.513(2)
C45 H45A 0.9900
C45 H45B 0.9900
C46 C51 1.387(2)
C46 C47 1.389(2)
C47 C48 1.384(2)
C47 H47 0.9500
C48 C49 1.384(2)
C48 H48 0.9500
C49 C50 1.374(2)
C49 H49 0.9500
C50 C51 1.381(2)
C50 H50 0.9500
C51 H51 0.9500
C52 C56 1.494(2)
C52 C53 1.546(2)
C52 H52 1.0000
C53 C69 1.508(2)
C53 C54 1.525(2)
C53 H53 1.0000
C54 C61 1.503(2)
C54 C55 1.530(2)
C54 H54 1.0000
C55 H55A 0.9900
C55 H55B 0.9900
C56 C57 1.355(2)
C57 H57 0.9500
C58 H58 0.9500
C59 H59A 0.9800
C59 H59B 0.9800
C59 H59C 0.9800
C60 H60A 0.9800
C60 H60B 0.9800
C60 H60C 0.9800
C61 H61A 0.9900
C61 H61B 0.9900
C62 C63 1.491(2)
C63 C68 1.385(2)
C63 C64 1.393(2)
C64 C65 1.387(2)
C64 H64 0.9500
C65 C66 1.376(2)
C65 H65 0.9500
C66 C67 1.372(2)
C67 C68 1.377(2)
C67 H67 0.9500
C68 H68 0.9500
C70 C71 1.519(2)
C70 C77 1.528(2)
C70 H70 1.0000
C71 C72 1.387(2)
C71 C76 1.387(2)
C72 C73 1.384(2)
C72 H72 0.9500
C73 C74 1.379(2)
C73 H73 0.9500
C74 C75 1.386(2)
C74 H74 0.9500
C75 C76 1.386(2)
C75 H75 0.9500
C76 H76 0.9500
C77 C78 1.376(2)
C77 C82 1.394(2)
C78 C79 1.395(2)
C78 H78 0.9500
C79 C80 1.364(2)
C79 H79 0.9500
C80 C81 1.383(2)
C80 H80 0.9500
C81 C82 1.395(2)
C81 H81 0.9500
C82 H82 0.9500
